data_2021299
loop_
_publ_author_name
'Kalinowska-T\/lu\'scik, Justyna'
'Piaskowska, Agata'
'Ko\/laczkowski, Marcin'

_publ_section_title
;
 Multifunctional arylsulfonamide derivatives with 5-HT~6~/5-HT~7~ receptor
 antagonistic activity: a structural study
;
_journal_issue 11
_journal_name_full 'Acta Crystallographica Section C'
_journal_page_first
;
;
_journal_paper_doi 10.1107/S2053229618013748
_journal_volume 74
_journal_year 2018
_chemical_formula_iupac 'C24 H26 Cl F N3 O3 S2 +, Cl -'
_chemical_formula_moiety 'C24 H26 Cl F N3 O3 S2 +, Cl -'
_chemical_formula_sum 'C24 H26 Cl2 F N3 O3 S2'
_chemical_formula_weight 558.5
_chemical_name_systematic
'4-(6-Fluoro-1,2-benzoxazol-3-yl)-1-[4-(6-fluorobenzo[<i>b</i>]thiophene-2-sulfonamido)butyl]piperidin-1-ium chloride'
_space_group_IT_number 14
_symmetry_cell_setting monoclinic
_symmetry_space_group_name_Hall '-P 2ybc'
_symmetry_space_group_name_H-M 'P 1 21/c 1'
_atom_sites_solution_hydrogens mixed
_audit_creation_method 'WinGX routine CIF_UPDATE'
_cell_angle_alpha 90
_cell_angle_beta 109.5580(10)
_cell_angle_gamma 90
_cell_formula_units_Z 4
_cell_length_a 21.8891(3)
_cell_length_b 6.95800(10)
_cell_length_c 17.7899(2)
_cell_measurement_reflns_used 17400
_cell_measurement_temperature 120(2)
_cell_measurement_theta_max 71.0431
_cell_measurement_theta_min 3.9122
_cell_volume 2553.15(6)
_computing_cell_refinement
;
CrysAlis PRO (Rigaku OD, 2015)
;
_computing_data_collection
;
CrysAlis PRO (Rigaku OD, 2015)
;
_computing_data_reduction
;
CrysAlis PRO (Rigaku OD, 2015)
;
_computing_molecular_graphics
;
Mercury (Macrae <i>et al.</i>,  2008)
;
_computing_publication_material
;
WinGX (Farrugia, 2012) and publCIF (Westrip, 2010)
;
_computing_structure_refinement
;
SHELXL2014 (Sheldrick, 2015)
;
_computing_structure_solution
;
SIR2004 (Burla <i>et al.</i>,  2005)
;
_diffrn_ambient_temperature 120(2)
_diffrn_detector_area_resol_mean 10.3756
_diffrn_measured_fraction_theta_full 0.998
_diffrn_measured_fraction_theta_max 0.996
_diffrn_measurement_device_type 'Rigaku OD SuperNova Dual source diffractometer with an Atlas detector'
_diffrn_measurement_method '\w scans'
_diffrn_radiation_monochromator mirror
_diffrn_radiation_type CuK\a
_diffrn_radiation_wavelength 1.54184
_diffrn_reflns_av_R_equivalents 0.0326
_diffrn_reflns_av_unetI/netI 0.0407
_diffrn_reflns_limit_h_max 26
_diffrn_reflns_limit_h_min -26
_diffrn_reflns_limit_k_max 8
_diffrn_reflns_limit_k_min -8
_diffrn_reflns_limit_l_max 21
_diffrn_reflns_limit_l_min -21
_diffrn_reflns_number 35525
_diffrn_reflns_theta_full 67.684
_diffrn_reflns_theta_max 71.182
_diffrn_reflns_theta_min 4.287
_exptl_absorpt_coefficient_mu 4.155
_exptl_absorpt_correction_T_max 1
_exptl_absorpt_correction_T_min 0.38562
_exptl_absorpt_correction_type multi-scan
_exptl_absorpt_process_details
;
(CrysAlis PRO; Rigaku OD, 2015)
;
_exptl_crystal_colour white
_exptl_crystal_density_diffrn 1.453
_exptl_crystal_description prism
_exptl_crystal_F_000 1160
_exptl_crystal_size_max 0.5
_exptl_crystal_size_mid 0.2
_exptl_crystal_size_min 0.1
_refine_diff_density_max 0.293
_refine_diff_density_min -0.353
_refine_ls_extinction_method none
_refine_ls_goodness_of_fit_ref 1.031
_refine_ls_hydrogen_treatment mixed
_refine_ls_matrix_type full
_refine_ls_number_parameters 361
_refine_ls_number_reflns 4938
_refine_ls_number_restraints 19
_refine_ls_restrained_S_all 1.03
_refine_ls_R_factor_all 0.0314
_refine_ls_R_factor_gt 0.0274
_refine_ls_shift/su_max 0.001
_refine_ls_shift/su_mean 0
_refine_ls_structure_factor_coef Fsqd
_refine_ls_weighting_details 'w=1/[\s^2^(Fo^2^)+(0.0331P)^2^+1.1748P] where P=(Fo^2^+2Fc^2^)/3'
_refine_ls_weighting_scheme calc
_refine_ls_wR_factor_gt 0.0681
_refine_ls_wR_factor_ref 0.0711
_reflns_number_gt 4478
_reflns_number_total 4938
_reflns_threshold_expression 'I > 2\s(I)'
_cod_data_source_file sk3705sup1.cif
_cod_data_source_block III
_cod_original_sg_symbol_H-M 'P 21/c'
_cod_database_code 2021299
_shelx_estimated_absorpt_t_min 0.23
_shelx_estimated_absorpt_t_max 0.681
_shelxl_version_number 2014/6

loop_
_symmetry_equiv_pos_as_xyz
'x, y, z'
'-x, y+1/2, -z+1/2'
'-x, -y, -z'
'x, -y-1/2, z-1/2'

loop_
_atom_site_type_symbol
_atom_site_label
_atom_site_fract_x
_atom_site_fract_y
_atom_site_fract_z
_atom_site_U_iso_or_equiv
_atom_site_adp_type
_atom_site_calc_flag
_atom_site_occupancy
_atom_site_disorder_assembly
_atom_site_disorder_group
N N1 0.19348(6) 0.5498(2) 0.13233(9) 0.0364(3) Uani d 1 . .
O O2 0.13067(5) 0.52025(16) 0.13932(7) 0.0380(3) Uani d 1 . .
C C3 0.11337(7) 0.6871(2) 0.16615(9) 0.0312(3) Uani d 1 . .
C C4 0.05492(8) 0.7236(3) 0.17811(9) 0.0370(4) Uani d 1 . .
H H4 0.0216 0.63 0.1692 0.044 Uiso calc 1 . .
C C5 0.04950(7) 0.9060(3) 0.20384(9) 0.0382(4) Uani d 1 . .
F F5 -0.00637(5) 0.95044(18) 0.21757(6) 0.0524(3) Uani d 1 . .
C C6 0.09626(8) 1.0489(3) 0.21701(10) 0.0392(4) Uani d 1 . .
H H6 0.0888 1.1728 0.2347 0.047 Uiso calc 1 . .
C C7 0.15380(7) 1.0086(2) 0.20407(9) 0.0327(3) Uani d 1 . .
H H7 0.1866 1.1034 0.2123 0.039 Uiso calc 1 . .
C C8 0.16199(7) 0.8229(2) 0.17841(8) 0.0273(3) Uani d 1 . .
C C9 0.21065(7) 0.7251(2) 0.15535(9) 0.0279(3) Uani d 1 . .
C C10 0.27493(7) 0.8028(2) 0.15686(8) 0.0260(3) Uani d 1 . .
H H10 0.2737 0.9461 0.1604 0.031 Uiso calc 1 . .
C C11 0.32978(7) 0.7280(2) 0.22964(8) 0.0259(3) Uani d 1 . .
H H11A 0.3206 0.7607 0.279 0.031 Uiso calc 1 . .
H H11B 0.3326 0.5864 0.2266 0.031 Uiso calc 1 . .
C C12 0.39357(7) 0.8178(2) 0.23210(8) 0.0254(3) Uani d 1 . .
H H12A 0.391 0.9591 0.2368 0.031 Uiso calc 1 . .
H H12B 0.4288 0.7702 0.2795 0.031 Uiso calc 1 . .
N N13 0.40898(5) 0.76947(17) 0.15817(7) 0.0215(2) Uani d 1 . .
C C14 0.35560(7) 0.8337(2) 0.08465(8) 0.0245(3) Uani d 1 . .
H H14A 0.3655 0.7923 0.0367 0.029 Uiso calc 1 . .
H H14B 0.3529 0.9757 0.084 0.029 Uiso calc 1 . .
C C15 0.29089(7) 0.7498(2) 0.08207(8) 0.0262(3) Uani d 1 . .
H H15A 0.2923 0.6082 0.0776 0.031 Uiso calc 1 . .
H H15B 0.2563 0.7988 0.0343 0.031 Uiso calc 1 . .
C C16 0.47344(6) 0.8532(2) 0.16411(8) 0.0242(3) Uani d 1 . .
H H16A 0.5045 0.8242 0.2178 0.029 Uiso calc 1 . .
H H16B 0.4689 0.9947 0.1595 0.029 Uiso calc 1 . .
C C17 0.50225(7) 0.7831(2) 0.10245(8) 0.0253(3) Uani d 1 . .
H H17A 0.4717 0.8065 0.0479 0.03 Uiso calc 1 . .
H H17B 0.5114 0.6436 0.1089 0.03 Uiso calc 1 . .
C C18 0.56511(7) 0.8955(2) 0.11599(9) 0.0280(3) Uani d 1 . .
H H18A 0.5554 1.0345 0.1161 0.034 Uiso calc 1 . .
H H18B 0.5957 0.8628 0.1695 0.034 Uiso calc 1 . .
C C19 0.59854(7) 0.8599(2) 0.05514(9) 0.0283(3) Uani d 1 . .
H H19A 0.568 0.8918 0.0015 0.034 Uiso calc 1 . .
H H19B 0.636 0.948 0.0664 0.034 Uiso calc 1 . .
N N20 0.62154(6) 0.66071(18) 0.05396(8) 0.0270(3) Uani d 1 . .
S S21 0.69073(2) 0.59582(5) 0.11680(2) 0.02611(9) Uani d 1 . .
O O21B 0.69061(5) 0.64403(16) 0.19518(6) 0.0329(2) Uani d 1 . .
O O21A 0.70102(5) 0.40158(15) 0.09710(6) 0.0328(2) Uani d 1 . .
Cl Cl1 0.41227(2) 0.33779(5) 0.13379(2) 0.03324(10) Uani d 1 . .
C C22 0.75210(10) 0.7345(3) 0.10021(13) 0.0249(4) Uani d 0.9468(12) A 1
S S23 0.77279(2) 0.95669(7) 0.14691(3) 0.03092(14) Uani d 0.9468(12) A 1
C C24 0.82756(9) 0.9950(2) 0.09684(11) 0.0291(4) Uani d 0.9468(12) A 1
C C25 0.86570(9) 1.1589(3) 0.10149(10) 0.0355(4) Uani d 0.9468(12) A 1
H H25 0.8637 1.2655 0.1339 0.043 Uiso calc 0.9468(12) A 1
C C26 0.90639(13) 1.1580(4) 0.05666(12) 0.0366(5) Uani d 0.9468(12) A 1
Cl Cl26 0.95528(3) 1.35655(8) 0.05935(3) 0.05927(18) Uani d 0.9468(12) A 1
C C27 0.90973(8) 1.0044(3) 0.00763(10) 0.0385(4) Uani d 0.9468(12) A 1
H H27 0.9382 1.0107 -0.0226 0.046 Uiso calc 0.9468(12) A 1
C C28 0.87184(8) 0.8438(3) 0.00306(10) 0.0356(4) Uani d 0.9468(12) A 1
H H28 0.8741 0.7385 -0.0299 0.043 Uiso calc 0.9468(12) A 1
C C29 0.82969(9) 0.8376(2) 0.04788(11) 0.0288(4) Uani d 0.9468(12) A 1
C C30 0.7866(2) 0.6890(5) 0.0497(3) 0.0283(4) Uani d 0.9468(12) A 1
H H30 0.7818 0.5728 0.0202 0.034 Uiso calc 0.9468(12) A 1
C C22A 0.746(2) 0.772(5) 0.111(3) 0.0249(4) Uani d 0.0532(12) A 2
S S23A 0.7857(14) 0.689(3) 0.049(2) 0.05927(18) Uani d 0.0532(12) A 2
C C24A 0.8317(16) 0.897(4) 0.060(2) 0.0291(4) Uani d 0.0532(12) A 2
C C25A 0.8802(14) 0.936(4) 0.0258(18) 0.0355(4) Uani d 0.0532(12) A 2
H H25A 0.8966 0.8454 -0.0025 0.043 Uiso calc 0.0532(12) A 2
C C26A 0.900(3) 1.127(5) 0.040(3) 0.0366(5) Uani d 0.0532(12) A 2
Cl Cl2A 0.9700(4) 1.2212(13) 0.0187(5) 0.047(2) Uani d 0.0532(12) A 2
C C27A 0.8885(14) 1.247(6) 0.0971(18) 0.0385(4) Uani d 0.0532(12) A 2
H H27A 0.9133 1.3608 0.1128 0.046 Uiso calc 0.0532(12) A 2
C C28A 0.8414(14) 1.204(4) 0.1318(18) 0.0356(4) Uani d 0.0532(12) A 2
H H28A 0.8289 1.2901 0.1654 0.043 Uiso calc 0.0532(12) A 2
C C29A 0.8145(17) 1.020(4) 0.112(2) 0.0288(4) Uani d 0.0532(12) A 2
C C30A 0.7603(18) 0.965(5) 0.131(3) 0.0283(4) Uani d 0.0532(12) A 2
H H30A 0.7368 1.0465 0.1548 0.034 Uiso calc 0.0532(12) A 2
H H13 0.4109(8) 0.639(3) 0.1540(10) 0.029(4) Uiso d 1 . .
H H20 0.6179(9) 0.622(3) 0.0073(12) 0.038(5) Uiso d 1 . .

loop_
_atom_site_aniso_label
_atom_site_aniso_U_11
_atom_site_aniso_U_22
_atom_site_aniso_U_33
_atom_site_aniso_U_12
_atom_site_aniso_U_13
_atom_site_aniso_U_23
N1 0.0329(7) 0.0327(7) 0.0482(8) -0.0051(6) 0.0196(6) -0.0060(6)
O2 0.0358(6) 0.0331(6) 0.0491(7) -0.0077(5) 0.0195(5) -0.0075(5)
C3 0.0317(7) 0.0340(8) 0.0272(7) -0.0010(6) 0.0088(6) -0.0008(6)
C4 0.0295(8) 0.0505(10) 0.0307(8) -0.0054(7) 0.0097(6) -0.0004(7)
C5 0.0285(8) 0.0572(11) 0.0292(8) 0.0099(7) 0.0099(6) 0.0013(7)
F5 0.0345(5) 0.0779(8) 0.0488(6) 0.0126(5) 0.0192(5) -0.0025(6)
C6 0.0384(9) 0.0414(9) 0.0357(9) 0.0107(7) 0.0095(7) -0.0044(7)
C7 0.0320(8) 0.0322(8) 0.0309(8) 0.0023(6) 0.0065(6) -0.0020(6)
C8 0.0254(7) 0.0307(8) 0.0239(7) 0.0011(6) 0.0056(5) 0.0012(6)
C9 0.0293(7) 0.0268(7) 0.0271(7) 0.0003(6) 0.0088(6) -0.0008(6)
C10 0.0270(7) 0.0216(7) 0.0292(7) 0.0005(5) 0.0093(6) -0.0007(6)
C11 0.0304(7) 0.0250(7) 0.0228(7) 0.0008(6) 0.0096(6) -0.0014(5)
C12 0.0302(7) 0.0247(7) 0.0208(7) 0.0009(6) 0.0078(5) -0.0030(5)
N13 0.0262(6) 0.0167(6) 0.0208(6) 0.0007(4) 0.0068(4) -0.0008(4)
C14 0.0273(7) 0.0230(7) 0.0211(6) 0.0004(5) 0.0054(5) 0.0020(5)
C15 0.0264(7) 0.0262(7) 0.0233(7) -0.0007(6) 0.0049(5) 0.0003(6)
C16 0.0247(6) 0.0210(7) 0.0259(7) -0.0008(5) 0.0071(5) -0.0025(5)
C17 0.0279(7) 0.0215(7) 0.0262(7) 0.0010(5) 0.0086(6) -0.0015(5)
C18 0.0293(7) 0.0240(7) 0.0311(7) -0.0004(6) 0.0105(6) -0.0026(6)
C19 0.0308(7) 0.0239(7) 0.0316(8) 0.0025(6) 0.0122(6) 0.0048(6)
N20 0.0317(6) 0.0263(6) 0.0240(6) 0.0022(5) 0.0105(5) 0.0005(5)
S21 0.03308(18) 0.02227(17) 0.02370(17) 0.00310(13) 0.01046(14) 0.00323(13)
O21B 0.0422(6) 0.0338(6) 0.0236(5) 0.0053(5) 0.0122(4) 0.0045(4)
O21A 0.0424(6) 0.0219(5) 0.0365(6) 0.0028(4) 0.0163(5) 0.0029(4)
Cl1 0.0503(2) 0.01765(16) 0.02553(18) 0.00297(14) 0.00438(15) -0.00174(12)
C22 0.0298(8) 0.0204(9) 0.0232(10) 0.0030(7) 0.0070(6) -0.0016(7)
S23 0.0389(3) 0.0251(2) 0.0277(3) 0.00047(18) 0.0097(2) -0.00483(18)
C24 0.0314(9) 0.0267(9) 0.0232(10) 0.0007(7) 0.0012(6) 0.0021(7)
C25 0.0410(9) 0.0284(9) 0.0282(8) -0.0059(8) -0.0004(7) -0.0002(7)
C26 0.0365(11) 0.0363(11) 0.0273(13) -0.0142(8) -0.0021(11) 0.0035(8)
Cl26 0.0664(3) 0.0541(3) 0.0488(3) -0.0342(3) 0.0080(2) 0.0020(2)
C27 0.0338(9) 0.0456(11) 0.0328(9) -0.0083(8) 0.0067(7) 0.0037(8)
C28 0.0367(9) 0.0367(10) 0.0332(9) -0.0049(7) 0.0117(7) -0.0050(8)
C29 0.0303(8) 0.0273(9) 0.0257(9) 0.0000(7) 0.0052(7) -0.0006(7)
C30 0.0319(8) 0.0216(8) 0.0289(8) 0.0041(6) 0.0067(6) -0.0034(6)
C22A 0.0298(8) 0.0204(9) 0.0232(10) 0.0030(7) 0.0070(6) -0.0016(7)
S23A 0.0664(3) 0.0541(3) 0.0488(3) -0.0342(3) 0.0080(2) 0.0020(2)
C24A 0.0314(9) 0.0267(9) 0.0232(10) 0.0007(7) 0.0012(6) 0.0021(7)
C25A 0.0410(9) 0.0284(9) 0.0282(8) -0.0059(8) -0.0004(7) -0.0002(7)
C26A 0.0365(11) 0.0363(11) 0.0273(13) -0.0142(8) -0.0021(11) 0.0035(8)
Cl2A 0.047(4) 0.051(5) 0.047(5) -0.005(4) 0.022(4) -0.010(4)
C27A 0.0338(9) 0.0456(11) 0.0328(9) -0.0083(8) 0.0067(7) 0.0037(8)
C28A 0.0367(9) 0.0367(10) 0.0332(9) -0.0049(7) 0.0117(7) -0.0050(8)
C29A 0.0303(8) 0.0273(9) 0.0257(9) 0.0000(7) 0.0052(7) -0.0006(7)
C30A 0.0319(8) 0.0216(8) 0.0289(8) 0.0041(6) 0.0067(6) -0.0034(6)

loop_
_atom_type_symbol
_atom_type_description
_atom_type_scat_dispersion_real
_atom_type_scat_dispersion_imag
_atom_type_scat_source
C C 0.0181 0.0091 'International Tables Vol C Tables 4.2.6.8 and 6.1.1.4'
H H 0 0 'International Tables Vol C Tables 4.2.6.8 and 6.1.1.4'
N N 0.0311 0.018 'International Tables Vol C Tables 4.2.6.8 and 6.1.1.4'
O O 0.0492 0.0322 'International Tables Vol C Tables 4.2.6.8 and 6.1.1.4'
F F 0.0727 0.0534 'International Tables Vol C Tables 4.2.6.8 and 6.1.1.4'
S S 0.3331 0.5567 'International Tables Vol C Tables 4.2.6.8 and 6.1.1.4'
Cl Cl 0.3639 0.7018 'International Tables Vol C Tables 4.2.6.8 and 6.1.1.4'

loop_
_geom_angle_atom_site_label_1
_geom_angle_atom_site_label_2
_geom_angle_atom_site_label_3
_geom_angle
C9 N1 O2 106.90(12)
C3 O2 N1 107.22(11)
O2 C3 C8 110.42(13)
O2 C3 C4 126.17(15)
C8 C3 C4 123.39(15)
C5 C4 C3 114.09(15)
C5 C4 H4 123
C3 C4 H4 123
F5 C5 C4 117.06(16)
F5 C5 C6 117.55(16)
C4 C5 C6 125.39(15)
C7 C6 C5 119.15(16)
C7 C6 H6 120.4
C5 C6 H6 120.4
C6 C7 C8 117.66(15)
C6 C7 H7 121.2
C8 C7 H7 121.2
C3 C8 C7 120.32(14)
C3 C8 C9 103.70(13)
C7 C8 C9 135.90(14)
N1 C9 C8 111.74(13)
N1 C9 C10 120.91(13)
C8 C9 C10 127.34(13)
C9 C10 C15 112.59(12)
C9 C10 C11 110.98(12)
C15 C10 C11 108.11(11)
C9 C10 H10 108.4
C15 C10 H10 108.4
C11 C10 H10 108.4
C12 C11 C10 109.75(12)
C12 C11 H11A 109.7
C10 C11 H11A 109.7
C12 C11 H11B 109.7
C10 C11 H11B 109.7
H11A C11 H11B 108.2
N13 C12 C11 110.92(11)
N13 C12 H12A 109.5
C11 C12 H12A 109.5
N13 C12 H12B 109.5
C11 C12 H12B 109.5
H12A C12 H12B 108
C16 N13 C14 112.71(11)
C16 N13 C12 109.50(10)
C14 N13 C12 111.04(10)
C16 N13 H13 109.0(10)
C14 N13 H13 105.5(10)
C12 N13 H13 108.9(11)
N13 C14 C15 110.99(11)
N13 C14 H14A 109.4
C15 C14 H14A 109.4
N13 C14 H14B 109.4
C15 C14 H14B 109.4
H14A C14 H14B 108
C14 C15 C10 111.32(11)
C14 C15 H15A 109.4
C10 C15 H15A 109.4
C14 C15 H15B 109.4
C10 C15 H15B 109.4
H15A C15 H15B 108
N13 C16 C17 115.71(11)
N13 C16 H16A 108.4
C17 C16 H16A 108.4
N13 C16 H16B 108.4
C17 C16 H16B 108.4
H16A C16 H16B 107.4
C16 C17 C18 106.94(11)
C16 C17 H17A 110.3
C18 C17 H17A 110.3
C16 C17 H17B 110.3
C18 C17 H17B 110.3
H17A C17 H17B 108.6
C19 C18 C17 115.29(12)
C19 C18 H18A 108.5
C17 C18 H18A 108.5
C19 C18 H18B 108.5
C17 C18 H18B 108.5
H18A C18 H18B 107.5
N20 C19 C18 114.34(12)
N20 C19 H19A 108.7
C18 C19 H19A 108.7
N20 C19 H19B 108.7
C18 C19 H19B 108.7
H19A C19 H19B 107.6
C19 N20 S21 119.81(10)
C19 N20 H20 113.1(13)
S21 N20 H20 110.2(13)
O21A S21 O21B 120.65(6)
O21A S21 N20 106.37(7)
O21B S21 N20 107.50(7)
O21A S21 C22A 118.5(11)
O21B S21 C22A 96.7(13)
N20 S21 C22A 105.9(18)
O21A S21 C22 106.57(7)
O21B S21 C22 106.56(8)
N20 S21 C22 108.80(9)
C30 C22 S23 113.54(18)
C30 C22 S21 126.52(19)
S23 C22 S21 119.90(9)
C24 S23 C22 90.32(8)
C25 C24 C29 121.79(17)
C25 C24 S23 126.55(14)
C29 C24 S23 111.65(13)
C26 C25 C24 116.76(17)
C26 C25 H25 121.6
C24 C25 H25 121.6
C25 C26 C27 122.87(18)
C25 C26 Cl26 119.42(16)
C27 C26 Cl26 117.71(18)
C28 C27 C26 120.09(19)
C28 C27 H27 120
C26 C27 H27 120
C27 C28 C29 119.13(17)
C27 C28 H28 120.4
C29 C28 H28 120.4
C30 C29 C28 127.3(2)
C30 C29 C24 113.3(2)
C28 C29 C24 119.35(16)
C22 C30 C29 111.1(3)
C22 C30 H30 124.4
C29 C30 H30 124.4
C30A C22A S23A 112(2)
C30A C22A S21 139(2)
S23A C22A S21 108.0(16)
C22A S23A C24A 92.8(18)
C29A C24A C25A 124.9(16)
C29A C24A S23A 108(2)
C25A C24A S23A 127(2)
C26A C25A C24A 110(3)
C26A C25A H25A 124.9
C24A C25A H25A 124.9
C25A C26A C27A 125(4)
C25A C26A Cl2A 123(3)
C27A C26A Cl2A 108(3)
C28A C27A C26A 122(4)
C28A C27A H27A 118.8
C26A C27A H27A 118.8
C27A C28A C29A 113(3)
C27A C28A H28A 123.5
C29A C28A H28A 123.5
C30A C29A C24A 116(2)
C30A C29A C28A 120(2)
C24A C29A C28A 123(2)
C29A C30A C22A 109.3(16)
C29A C30A H30A 125.4
C22A C30A H30A 125.4

loop_
_geom_bond_atom_site_label_1
_geom_bond_atom_site_label_2
_geom_bond_distance
N1 C9 1.302(2)
N1 O2 1.4359(16)
O2 C3 1.3566(19)
C3 C8 1.384(2)
C3 C4 1.389(2)
C4 C5 1.368(3)
C4 H4 0.95
C5 F5 1.3607(18)
C5 C6 1.390(3)
C6 C7 1.383(2)
C6 H6 0.95
C7 C8 1.402(2)
C7 H7 0.95
C8 C9 1.434(2)
C9 C10 1.499(2)
C10 C15 1.5293(19)
C10 C11 1.5323(19)
C10 H10 1
C11 C12 1.517(2)
C11 H11A 0.99
C11 H11B 0.99
C12 N13 1.5013(17)
C12 H12A 0.99
C12 H12B 0.99
N13 C16 1.4972(17)
N13 C14 1.5008(17)
N13 H13 0.911(18)
C14 C15 1.5184(19)
C14 H14A 0.99
C14 H14B 0.99
C15 H15A 0.99
C15 H15B 0.99
C16 C17 1.5173(19)
C16 H16A 0.99
C16 H16B 0.99
C17 C18 1.5300(19)
C17 H17A 0.99
C17 H17B 0.99
C18 C19 1.516(2)
C18 H18A 0.99
C18 H18B 0.99
C19 N20 1.4769(19)
C19 H19A 0.99
C19 H19B 0.99
N20 S21 1.6166(12)
N20 H20 0.852(19)
S21 O21A 1.4329(11)
S21 O21B 1.4349(11)
S21 C22A 1.75(3)
S21 C22 1.7574(19)
C22 C30 1.391(5)
C22 S23 1.7418(16)
S23 C24 1.7368(19)
C24 C25 1.399(2)
C24 C29 1.410(2)
C25 C26 1.380(3)
C25 H25 0.95
C26 C27 1.397(3)
C26 Cl26 1.738(2)
C27 C28 1.378(3)
C27 H27 0.95
C28 C29 1.408(2)
C28 H28 0.95
C29 C30 1.407(4)
C30 H30 0.95
C22A C30A 1.399(10)
C22A S23A 1.716(10)
S23A C24A 1.737(10)
C24A C29A 1.400(10)
C24A C25A 1.410(10)
C25A C26A 1.399(10)
C25A H25A 0.95
C26A C27A 1.402(10)
C26A Cl2A 1.81(5)
C27A C28A 1.400(10)
C27A H27A 0.95
C28A C29A 1.404(10)
C28A H28A 0.95
C29A C30A 1.398(10)
C30A H30A 0.95

loop_
_geom_hbond_atom_site_label_D
_geom_hbond_atom_site_label_H
_geom_hbond_atom_site_label_A
_geom_hbond_site_symmetry_A
_geom_hbond_distance_DH
_geom_hbond_distance_HA
_geom_hbond_distance_DA
_geom_hbond_angle_DHA
N13 H13 Cl1 . 0.911(18) 2.130(19) 3.0391(12) 175.3(15)
N20 H20 Cl1 3_665 0.852(19) 2.39(2) 3.1700(13) 152.8(17)
C4 H4 Cl26 1_445 0.95 2.77 3.5576(18) 141.4
C14 H14B Cl1 1_565 0.99 2.84 3.7256(15) 149.8
C16 H16A Cl1 2_655 0.99 2.66 3.6297(14) 166.2
C16 H16B Cl1 1_565 0.99 2.66 3.6011(14) 159.3
C4 H4 F5 2_545 0.95 2.49 3.083(2) 120.9
C11 H11A O21A 2_655 0.99 2.6 3.5784(17) 171.1
C18 H18B O21B . 0.99 2.49 3.1627(18) 124.8
C19 H19B S23 . 0.99 2.85 3.6740(16) 140.7

loop_
_geom_torsion_atom_site_label_1
_geom_torsion_atom_site_label_2
_geom_torsion_atom_site_label_3
_geom_torsion_atom_site_label_4
_geom_torsion
C9 N1 O2 C3 0.78(17)
N1 O2 C3 C8 -1.07(17)
N1 O2 C3 C4 177.20(15)
O2 C3 C4 C5 -178.53(15)
C8 C3 C4 C5 -0.5(2)
C3 C4 C5 F5 -179.29(13)
C3 C4 C5 C6 0.7(2)
F5 C5 C6 C7 179.66(14)
C4 C5 C6 C7 -0.4(3)
C5 C6 C7 C8 -0.3(2)
O2 C3 C8 C7 178.19(13)
C4 C3 C8 C7 -0.1(2)
O2 C3 C8 C9 0.92(16)
C4 C3 C8 C9 -177.41(14)
C6 C7 C8 C3 0.5(2)
C6 C7 C8 C9 176.72(16)
O2 N1 C9 C8 -0.21(17)
O2 N1 C9 C10 178.94(12)
C3 C8 C9 N1 -0.42(17)
C7 C8 C9 N1 -177.03(17)
C3 C8 C9 C10 -179.50(14)
C7 C8 C9 C10 3.9(3)
N1 C9 C10 C15 43.90(19)
C8 C9 C10 C15 -137.10(15)
N1 C9 C10 C11 -77.43(17)
C8 C9 C10 C11 101.57(17)
C9 C10 C11 C12 -176.77(12)
C15 C10 C11 C12 59.30(15)
C10 C11 C12 N13 -59.77(15)
C11 C12 N13 C16 -177.63(11)
C11 C12 N13 C14 57.27(15)
C16 N13 C14 C15 -178.50(11)
C12 N13 C14 C15 -55.22(15)
N13 C14 C15 C10 56.61(15)
C9 C10 C15 C14 178.89(12)
C11 C10 C15 C14 -58.15(15)
C14 N13 C16 C17 -68.02(15)
C12 N13 C16 C17 167.84(11)
N13 C16 C17 C18 176.40(11)
C16 C17 C18 C19 -174.57(12)
C17 C18 C19 N20 -63.70(17)
C18 C19 N20 S21 -83.56(14)
C19 N20 S21 O21A -176.15(10)
C19 N20 S21 O21B 53.33(12)
C19 N20 S21 C22A -49.2(11)
C19 N20 S21 C22 -61.70(12)
O21A S21 C22 C30 23.5(3)
O21B S21 C22 C30 153.6(3)
N20 S21 C22 C30 -90.8(3)
O21A S21 C22 S23 -158.81(13)
O21B S21 C22 S23 -28.77(17)
N20 S21 C22 S23 86.86(15)
C30 C22 S23 C24 1.3(3)
S21 C22 S23 C24 -176.65(15)
C22 S23 C24 C25 178.13(18)
C22 S23 C24 C29 -1.33(16)
C29 C24 C25 C26 -1.0(3)
S23 C24 C25 C26 179.63(17)
C24 C25 C26 C27 0.9(3)
C24 C25 C26 Cl26 180.00(16)
C25 C26 C27 C28 -0.6(3)
Cl26 C26 C27 C28 -179.78(16)
C26 C27 C28 C29 0.4(3)
C27 C28 C29 C30 178.6(3)
C27 C28 C29 C24 -0.5(3)
C25 C24 C29 C30 -178.4(3)
S23 C24 C29 C30 1.1(3)
C25 C24 C29 C28 0.8(3)
S23 C24 C29 C28 -179.72(14)
S23 C22 C30 C29 -0.9(4)
S21 C22 C30 C29 176.9(2)
C28 C29 C30 C22 -179.2(2)
C24 C29 C30 C22 -0.1(5)
O21A S21 C22A C30A -172(6)
O21B S21 C22A C30A -41(7)
N20 S21 C22A C30A 69(7)
O21A S21 C22A S23A 22(4)
O21B S21 C22A S23A 152(3)
N20 S21 C22A S23A -98(3)
C30A C22A S23A C24A 9(5)
S21 C22A S23A C24A 179(3)
C22A S23A C24A C29A 0(4)
C22A S23A C24A C25A 178(4)
C29A C24A C25A C26A -10(6)
S23A C24A C25A C26A 173(4)
C24A C25A C26A C27A 16(7)
C24A C25A C26A Cl2A 171(4)
C25A C26A C27A C28A -17(8)
Cl2A C26A C27A C28A -174(3)
C26A C27A C28A C29A 8(6)
C25A C24A C29A C30A 173(4)
S23A C24A C29A C30A -10(5)
C25A C24A C29A C28A 4(7)
S23A C24A C29A C28A -178(3)
C27A C28A C29A C30A -171(4)
C27A C28A C29A C24A -2(6)
C24A C29A C30A C22A 16(6)
C28A C29A C30A C22A -175(4)
S23A C22A C30A C29A -15(6)
S21 C22A C30A C29A 179(5)

_cod_database_fobs_code 2021299
